data_1000506
loop_
_publ_author_name
E.Goreshnik
M.Leblanc
V.Maisonneuve

_journal_name_full Z.Anorg.Allg.Chem.
_journal_page_first 162
_journal_paper_doi 10.1002/1521-3749(200201)628:1<162::AID-ZAAC162>3.0.CO;2-K
_journal_volume 628
_journal_year 2002
_chemical_formula_moiety
;
(C6 H22 N4 4+)2n,n(Al7 F29 8-),2n(H2 O1)
;
_chemical_formula_sum 'C12 H48 Al7 F29 N8 O2'
_chemical_name_systematic
;
catena-(bis(tris(2-Ammonioethyl)ammonium) tridecakis(\m~2~-fluoro)-hexadecaflu
oro-hepta-aluminium dihydrate)
;
_space_group_IT_number 2
_symmetry_cell_setting triclinic
_symmetry_Int_Tables_number 2
_symmetry_space_group_name_Hall '-P 1'
_symmetry_space_group_name_H-M 'P -1'
_cell_angle_alpha 106.56(2)
_cell_angle_beta 96.48(4)
_cell_angle_gamma 94.03(2)
_cell_formula_units_Z 1
_cell_length_a 8.438(2)
_cell_length_b 10.125(2)
_cell_length_c 10.853(4)
_cell_volume 877.962
_diffrn_ambient_temperature 293
_exptl_crystal_density_diffrn 2.036
_refine_ls_R_factor_gt 0.0333
_refine_ls_wR_factor_gt 0.0333
_cod_database_code 1000506

loop_
_symmetry_equiv_pos_site_id
_symmetry_equiv_pos_as_xyz
1 x,y,z
2 -x,-y,-z

loop_
_atom_site_label
_atom_site_type_symbol
_atom_site_fract_x
_atom_site_fract_y
_atom_site_fract_z
Al1 Al 0.50000 0.00000 0.50000
Al2 Al 0.30491(7) 0.08035(6) 0.23660(6)
Al3 Al 0.90164(6) 0.12629(6) 0.61133(5)
Al4 Al 0.60047(7) 0.25987(6) 0.79477(5)
F1 F 1.00000 0.00000 0.50000
F2 F 0.78484(1) 0.24500(1) 0.71834(1)
F3 F 0.36648(1) -0.09548(1) 0.17023(1)
F4 F 0.48931(1) 0.15094(1) 0.63323(1)
F5 F 0.56467(1) 0.40602(1) 0.73801(1)
F6 F 0.46511(2) 0.14994(1) 0.17410(1)
F7 F 0.24472(1) 0.24881(1) 0.30758(1)
F8 F 0.41495(1) 0.25967(1) 0.85471(1)
F9 F 0.93660(1) 0.24963(1) 0.52844(1)
F10 F 0.17265(2) 0.05832(1) 0.09220(1)
F11 F 0.44247(1) 0.09545(1) 0.38726(1)
F12 F 1.07793(1) 0.18363(1) 0.72013(1)
F13 F 0.15180(1) 0.00356(1) 0.30812(1)
F14 F 0.70887(1) 0.05686(1) 0.50039(1)
F15 F 0.70537(2) 0.36466(1) 0.94202(1)
O1 O 0.6694(6) 0.4196(4) 0.5131(4)
N1 N 0.9808(2) 0.3398(2) 0.2113(2)
N2 N 1.3137(2) 0.3508(2) 0.0804(2)
N3 N 0.7493(2) 0.6239(2) 0.3939(2)
N4 N 0.7298(3) -0.0005(2) 0.1555(2)
C1 C 0.9258(3) 0.4420(2) 0.3238(2)
C2 C 1.0348(3) 0.4110(2) 0.1158(2)
C3 C 0.8580(3) 0.2175(2) 0.1445(2)
C4 C 1.1410(3) 0.3306(2) 0.0250(2)
C5 C 0.7784(3) 0.5062(3) 0.2847(2)
C6 C 0.8305(3) 0.1290(2) 0.2327(2)
H1 H 1.100(3) 0.228(3) -0.002(3)
H2 H 0.896(3) 0.393(3) 0.388(3)
H3 H 0.767(3) 0.250(3) 0.120(3)
H4 H 1.004(3) 0.509(3) 0.355(3)
H5 H 0.939(3) 0.421(3) 0.063(3)
H6 H 0.901(4) 0.168(3) 0.074(3)
H7 H 1.068(4) 0.310(3) 0.240(3)
H8 H 1.080(4) 0.498(3) 0.164(3)
H9 H 1.139(4) 0.371(3) -0.045(3)
H10 H 0.767(4) 0.177(3) 0.312(3)
H11 H 0.929(4) 0.101(3) 0.254(3)
H12 H 1.344(4) 0.443(3) 0.134(3)
H13 H 1.379(4) 0.318(3) 0.010(3)
H14 H 0.663(4) 0.661(3) 0.373(3)
H15 H 0.739(4) -0.064(3) 0.192(3)
H16 H 0.723(4) 0.586(3) 0.469(3)
H17 H 1.351(4) 0.299(3) 0.138(3)
H18 H 0.759(4) -0.031(3) 0.074(3)
H19 H 0.629(4) 0.028(3) 0.145(3)
H20 H 0.686(4) 0.438(3) 0.264(3)
H21 H 0.571(4) 0.408(3) 0.471(3)
H22 H 0.781(4) 0.534(3) 0.209(3)
H23 H 0.839(4) 0.684(3) 0.423(3)
H24 H 0.660(4) 0.423(3) 0.574(3)
F4A* F 0.51069(1) -0.15094(1) 0.36677(1)
F11A* F 0.55753(1) -0.09545(1) 0.61274(1)
F14A* F 0.29113(1) -0.05686(1) 0.49961(1)
Al2A* Al 0.69509(7) -0.08035(6) 0.76340(6)
Al3A* Al 0.09836(6) -0.12629(6) 0.38867(5)
Al4A* Al 0.39953(7) -0.25987(6) 0.20523(5)
F13A* F 0.84820(1) -0.00356(1) 0.69188(1)
F3A* F 0.63352(1) 0.09548(1) 0.82977(1)
F6A* F 0.53489(2) -0.14994(1) 0.82590(1)
F7A* F 0.75528(1) -0.24881(1) 0.69242(1)
F10A* F 0.82735(2) -0.05832(1) 0.90780(1)
F2A* F 0.21516(1) -0.24500(1) 0.28166(1)
F9A* F 0.06340(1) -0.24963(1) 0.47156(1)
F12A* F -0.07793(1) -0.18363(1) 0.27987(1)
F5A* F 0.43533(1) -0.40602(1) 0.26199(1)
F8A* F 0.58505(1) -0.25967(1) 0.14529(1)
F15A* F 0.29463(2) -0.36466(1) 0.05798(1)
Al3A** Al 1.09836(6) -0.12629(6) 0.38867(5)
F1* F 0.00000 0.00000 0.50000

loop_
_atom_type_symbol
_atom_type_radius_bond
C 0.68
H 0.23
Al 1.35
F 0.64
N 0.68
O 0.68
